data_4345157
loop_
_publ_author_name
'Coburger, Peter'
'Schulz, Jan'
'Klose, Jennifer'
'Schwarze, Benedikt'
'S\'arosi, Menyh\'art B'
'Hey-Hawkins, Evamarie'

_publ_section_title
;
 C2-Symmetric P,N Ligands Derived from Carborane-Based Diphosphetanes:
 Synthesis and Coordination Chemistry.
;
_journal_issue 1
_journal_name_full 'Inorganic chemistry'
_journal_page_first 292
_journal_page_last 304
_journal_paper_doi 10.1021/acs.inorgchem.6b02173
_journal_volume 56
_journal_year 2017
_chemical_formula_moiety 'C21 H36 Ag B10 F3 N2 O3 P2 S3, 1/3(C4 H8 O)'
_chemical_formula_sum 'C22.33333 H38.66667 Ag B10 F3 N2 O3.33333 P2 S3'
_chemical_formula_weight 819.64
_space_group_crystal_system triclinic
_space_group_IT_number 2
_space_group_name_Hall '-P 1'
_space_group_name_H-M_alt 'P -1'
_symmetry_space_group_name_Hall '-P 1'
_symmetry_space_group_name_H-M 'P -1'
_atom_sites_solution_hydrogens geom
_audit_creation_method SHELXL-2014/7
_cell_angle_alpha 83.519(2)
_cell_angle_beta 89.019(3)
_cell_angle_gamma 89.103(3)
_cell_formula_units_Z 6
_cell_length_a 14.7767(6)
_cell_length_b 14.8998(4)
_cell_length_c 23.7871(6)
_cell_measurement_reflns_used 8771
_cell_measurement_temperature 130
_cell_measurement_theta_max 29.3440
_cell_measurement_theta_min 4.7780
_cell_volume 5202.5(3)
_computing_cell_refinement
;
CrysAlisPro, Agilent Technologies,
Version 1.171.37.35 (release 13-08-2014 CrysAlis171 .NET)
;
_computing_data_collection
;
CrysAlisPro, Agilent Technologies,
Version 1.171.37.35 (release 13-08-2014 CrysAlis171 .NET)
;
_computing_data_reduction
;
CrysAlisPro, Agilent Technologies,
Version 1.171.37.35 (release 13-08-2014 CrysAlis171 .NET)
;
_computing_structure_refinement 'SHELXL-2014/7 (Sheldrick, 2014)'
_computing_structure_solution SHELXS-2014/7
_diffrn_ambient_environment N~2~
_diffrn_ambient_temperature 130
_diffrn_detector_area_resol_mean 16.3560
_diffrn_measured_fraction_theta_full 0.999
_diffrn_measured_fraction_theta_max 0.898
_diffrn_measurement_device_type 'Xcalibur, Sapphire3, Gemini'
_diffrn_measurement_method '\w scans'
_diffrn_radiation_monochromator graphite
_diffrn_radiation_type MoK\a
_diffrn_radiation_wavelength 0.71073
_diffrn_reflns_av_R_equivalents 0.0611
_diffrn_reflns_av_unetI/netI 0.1692
_diffrn_reflns_Laue_measured_fraction_full 0.999
_diffrn_reflns_Laue_measured_fraction_max 0.898
_diffrn_reflns_limit_h_max 20
_diffrn_reflns_limit_h_min -21
_diffrn_reflns_limit_k_max 20
_diffrn_reflns_limit_k_min -20
_diffrn_reflns_limit_l_max 32
_diffrn_reflns_limit_l_min -32
_diffrn_reflns_number 32868
_diffrn_reflns_point_group_measured_fraction_full 0.999
_diffrn_reflns_point_group_measured_fraction_max 0.898
_diffrn_reflns_theta_full 25.242
_diffrn_reflns_theta_max 30.529
_diffrn_reflns_theta_min 2.190
_diffrn_source 'Enhance (Mo) X-ray Source'
_exptl_absorpt_coefficient_mu 0.901
_exptl_absorpt_correction_T_max 1.00000
_exptl_absorpt_correction_T_min 0.93860
_exptl_absorpt_correction_type multi-scan
_exptl_absorpt_process_details
; 
CrysAlisPro, Agilent Technologies,
Version 1.171.37.35 (release 13-08-2014 CrysAlis171 .NET)
(compiled Aug 13 2014,18:06:01)
Empirical absorption correction using spherical harmonics,
 implemented in SCALE3 ABSPACK scaling algorithm.
;
_exptl_crystal_colour 'clear light yellow'
_exptl_crystal_density_diffrn 1.570
_exptl_crystal_description prism
_exptl_crystal_F_000 2492
_exptl_crystal_size_max 0.2000
_exptl_crystal_size_mid 0.1500
_exptl_crystal_size_min 0.1000
_refine_diff_density_max 0.913
_refine_diff_density_min -0.737
_refine_diff_density_rms 0.091
_refine_ls_extinction_method none
_refine_ls_goodness_of_fit_ref 0.784
_refine_ls_hydrogen_treatment constr
_refine_ls_matrix_type full
_refine_ls_number_parameters 1280
_refine_ls_number_reflns 32868
_refine_ls_number_restraints 0
_refine_ls_restrained_S_all 0.784
_refine_ls_R_factor_all 0.1134
_refine_ls_R_factor_gt 0.0471
_refine_ls_shift/su_max 0.012
_refine_ls_shift/su_mean 0.000
_refine_ls_structure_factor_coef Fsqd
_refine_ls_weighting_details 'w=1/[\s^2^(Fo^2^)+(0.0265P)^2^] where P=(Fo^2^+2Fc^2^)/3'
_refine_ls_weighting_scheme calc
_refine_ls_wR_factor_gt 0.0717
_refine_ls_wR_factor_ref 0.0807
_reflns_Friedel_coverage 0.000
_reflns_number_gt 16448
_reflns_number_total 32868
_reflns_threshold_expression 'I > 2\s(I)'
_cod_data_source_file ic6b02173_si_002.cif
_cod_data_source_block 12
_cod_depositor_comments
;

2020-05-25
Z value and formula fixed to values more according to usual
chemical conventions.                 miguel
;
_cod_original_formula_sum 'C67 H116 Ag3 B30 F9 N6 O10 P6 S9'
_cod_original_formula_weight 2458.93
_cod_original_formula_moiety '3(C21 H36 Ag B10 F3 N2 O3 P2 S3), C4 H8 O'
_cod_original_formula_units_Z 2
_cod_original_cell_volume 5202.4(3)
_cod_database_code 4345157
_shelx_shelxl_version_number 2014/7
_shelx_space_group_comment
; 
The symmetry employed for this shelxl refinement is uniquely defined 
by the following loop, which should always be used as a source of 
symmetry information in preference to the above space-group names. 
They are only intended as comments. 
;

loop_
_space_group_symop_operation_xyz
'x, y, z'
'-x, -y, -z'

loop_
_atom_site_label
_atom_site_type_symbol
_atom_site_fract_x
_atom_site_fract_y
_atom_site_fract_z
_atom_site_U_iso_or_equiv
_atom_site_adp_type
_atom_site_occupancy
_atom_site_site_symmetry_order
_atom_site_calc_flag
_atom_site_refinement_flags_posn
_atom_site_refinement_flags_adp
O213 O 0.0832(4) 0.2331(4) 0.5428(3) 0.131(2) Uani 1 1 d . .
C214 C 0.2143(4) 0.2614(8) 0.4968(2) 0.123(4) Uani 1 1 d . .
H210 H 0.2515 0.2418 0.4664 0.147 Uiso 1 1 calc R U
H21 H 0.2533 0.2809 0.5253 0.147 Uiso 1 1 calc R U
C215 C 0.1595(8) 0.1945(5) 0.5193(3) 0.126(4) Uani 1 1 d . .
H211 H 0.1913 0.1557 0.5482 0.152 Uiso 1 1 calc R U
H221 H 0.1415 0.1581 0.4901 0.152 Uiso 1 1 calc R U
C216 C 0.1483(5) 0.3384(4) 0.4741(2) 0.083(2) Uani 1 1 d . .
H231 H 0.1592 0.3935 0.4910 0.099 Uiso 1 1 calc R U
H241 H 0.1525 0.3507 0.4332 0.099 Uiso 1 1 calc R U
C217 C 0.0619(5) 0.2999(5) 0.4923(3) 0.099(2) Uani 1 1 d . .
H251 H 0.0355 0.2699 0.4625 0.118 Uiso 1 1 calc R U
H261 H 0.0201 0.3463 0.5026 0.118 Uiso 1 1 calc R U
Ag1 Ag 0.23298(2) 0.75386(2) 0.00789(2) 0.02743(8) Uani 1 1 d . .
C1 C 0.2138(3) -0.2311(3) 0.33052(16) 0.0301(11) Uani 1 1 d . .
H1A H 0.1539 -0.2139 0.3181 0.045 Uiso 1 1 calc R U
H1B H 0.2219 -0.2952 0.3307 0.045 Uiso 1 1 calc R U
H1C H 0.2576 -0.2004 0.3053 0.045 Uiso 1 1 calc R U
Ag2 Ag 0.36132(2) 0.01066(2) 0.33811(2) 0.02609(8) Uani 1 1 d . .
C2 C -0.2106(3) 0.8164(3) 0.24700(17) 0.0317(11) Uani 1 1 d . .
H2A H -0.2210 0.8073 0.2083 0.048 Uiso 1 1 calc R U
H2B H -0.1488 0.8013 0.2562 0.048 Uiso 1 1 calc R U
H2C H -0.2225 0.8785 0.2521 0.048 Uiso 1 1 calc R U
Ag3 Ag -0.38005(2) 0.53098(2) 0.32491(2) 0.02889(9) Uani 1 1 d . .
S1 S 0.57651(9) 0.04830(8) 0.30793(5) 0.0325(3) Uani 1 1 d . .
S2 S 0.47961(8) 0.73561(7) 0.01084(5) 0.0315(3) Uani 1 1 d . .
S9 S 0.23539(8) -0.06005(7) 0.47174(4) 0.0252(3) Uani 1 1 d . .
S10 S 0.12830(8) 0.88279(7) -0.11778(4) 0.0257(3) Uani 1 1 d . .
S11 S -0.26679(8) 0.63467(7) 0.18937(4) 0.0276(3) Uani 1 1 d . .
S12 S -0.59770(8) 0.56652(8) 0.31326(4) 0.0310(3) Uani 1 1 d . .
S14 S 0.10231(7) 0.62214(7) 0.12287(4) 0.0230(2) Uani 1 1 d . .
S15 S 0.24870(8) 0.09177(7) 0.19838(4) 0.0300(3) Uani 1 1 d . .
S16 S -0.25416(8) 0.43878(7) 0.45478(4) 0.0287(3) Uani 1 1 d . .
P4 P -0.26760(8) 0.63260(7) 0.27727(4) 0.0201(2) Uani 1 1 d . .
P5 P -0.26255(8) 0.42946(7) 0.36803(4) 0.0203(2) Uani 1 1 d . .
P6 P 0.23761(8) -0.07958(7) 0.38574(4) 0.0192(2) Uani 1 1 d . .
P7 P 0.12637(8) 0.75571(7) -0.07078(4) 0.0193(2) Uani 1 1 d . .
P8 P 0.25550(8) 0.11256(7) 0.28380(4) 0.0231(3) Uani 1 1 d . .
P13 P 0.10684(7) 0.74953(7) 0.07688(4) 0.0188(2) Uani 1 1 d . .
F1 F 0.4314(2) 0.7820(2) -0.09329(11) 0.0683(9) Uani 1 1 d . .
F16 F 0.5084(2) 0.09720(18) 0.20874(10) 0.0483(7) Uani 1 1 d . .
F31 F 0.6090(2) -0.00638(18) 0.20894(10) 0.0584(9) Uani 1 1 d . .
F42 F -0.6564(2) 0.4959(2) 0.22637(12) 0.0736(11) Uani 1 1 d . .
F86 F 0.4996(2) 0.88578(18) -0.05573(11) 0.0557(8) Uani 1 1 d . .
F97 F -0.5634(2) 0.6034(2) 0.20537(11) 0.0636(9) Uani 1 1 d . .
F102 F 0.5744(2) 0.7728(2) -0.08236(13) 0.0671(9) Uani 1 1 d . .
F113 F 0.6475(2) 0.1294(2) 0.21528(10) 0.0599(9) Uani 1 1 d . .
F128 F -0.6996(2) 0.6326(2) 0.23032(11) 0.0629(9) Uani 1 1 d . .
O51 O 0.3891(2) 0.76265(18) 0.02620(11) 0.0311(7) Uani 1 1 d . .
O54 O 0.5471(2) 0.7685(2) 0.04548(13) 0.0465(9) Uani 1 1 d . .
O56 O 0.4903(2) 0.64331(19) -0.00073(13) 0.0468(9) Uani 1 1 d . .
O61 O -0.5295(2) 0.49569(19) 0.31772(11) 0.0334(7) Uani 1 1 d . .
O82 O -0.5615(2) 0.6545(2) 0.31863(12) 0.0455(9) Uani 1 1 d . .
O84 O 0.51062(19) -0.02213(18) 0.31783(10) 0.0291(7) Uani 1 1 d . .
O108 O 0.5439(2) 0.1335(2) 0.32245(12) 0.0519(10) Uani 1 1 d . .
O111 O -0.6789(2) 0.5443(2) 0.34396(12) 0.0497(9) Uani 1 1 d . .
O120 O 0.6649(2) 0.0211(2) 0.32519(12) 0.0516(9) Uani 1 1 d . .
N22 N 0.2414(2) 0.5943(2) 0.04940(13) 0.0274(9) Uani 1 1 d . .
N23 N 0.3772(2) 0.0496(2) 0.43626(12) 0.0231(8) Uani 1 1 d . .
N25 N 0.2535(2) 0.9096(2) -0.03808(13) 0.0252(8) Uani 1 1 d . .
N28 N -0.3902(3) 0.5621(2) 0.42779(13) 0.0291(9) Uani 1 1 d . .
N90 N -0.3727(2) 0.4888(2) 0.21706(13) 0.0273(9) Uani 1 1 d . .
N92 N 0.3451(2) -0.0583(2) 0.23602(13) 0.0270(9) Uani 1 1 d . .
C4 C 0.1398(3) 0.0805(3) 0.31107(14) 0.0213(9) Uani 1 1 d . .
C8 C -0.1530(3) 0.5850(2) 0.29691(14) 0.0167(9) Uani 1 1 d . .
C12 C -0.0009(3) 0.7534(2) 0.03671(14) 0.0180(9) Uani 1 1 d . .
C15 C 0.0088(3) 0.7527(3) -0.03948(15) 0.0212(9) Uani 1 1 d . .
C17 C 0.3266(3) 0.0131(2) 0.47958(15) 0.0184(9) Uani 1 1 d . .
C18 C 0.2268(3) -0.2052(2) 0.39087(15) 0.0209(9) Uani 1 1 d . .
C19 C -0.3718(3) 0.7803(3) 0.27119(18) 0.0358(12) Uani 1 1 d . .
H19A H -0.3823 0.7714 0.2325 0.054 Uiso 1 1 calc R U
H19B H -0.3835 0.8424 0.2764 0.054 Uiso 1 1 calc R U
H19C H -0.4115 0.7424 0.2955 0.054 Uiso 1 1 calc R U
C30 C 0.1960(3) 0.5624(3) 0.09541(15) 0.0200(9) Uani 1 1 d . .
C32 C -0.3423(3) 0.5182(3) 0.46846(17) 0.0252(10) Uani 1 1 d . .
C33 C -0.1510(3) 0.4743(2) 0.34116(15) 0.0187(9) Uani 1 1 d . .
C38 C 0.2638(3) 0.2672(3) 0.33821(17) 0.0375(12) Uani 1 1 d . .
H38A H 0.2786 0.3300 0.3367 0.056 Uiso 1 1 calc R U
H38B H 0.3067 0.2317 0.3614 0.056 Uiso 1 1 calc R U
H38C H 0.2041 0.2579 0.3541 0.056 Uiso 1 1 calc R U
C40 C 0.2672(3) 0.2384(3) 0.27806(17) 0.0315(11) Uani 1 1 d . .
C43 C 0.3096(3) 0.5430(3) 0.03182(18) 0.0322(11) Uani 1 1 d . .
H43 H 0.3424 0.5650 -0.0004 0.039 Uiso 1 1 calc R U
C47 C 0.4111(3) 0.0841(3) 0.54556(17) 0.0333(12) Uani 1 1 d . .
H47 H 0.4228 0.0958 0.5823 0.040 Uiso 1 1 calc R U
C48 C -0.2674(3) 0.3045(3) 0.36579(14) 0.0221(10) Uani 1 1 d . .
C50 C 0.2403(3) 1.0215(3) -0.11771(17) 0.0298(11) Uani 1 1 d . .
H50 H 0.2124 1.0415 -0.1517 0.036 Uiso 1 1 calc R U
C52 C -0.4636(3) 0.4270(3) 0.14902(19) 0.0355(12) Uani 1 1 d . .
H52 H -0.5020 0.3817 0.1406 0.043 Uiso 1 1 calc R U
C53 C 0.1194(3) 0.5816(2) -0.10194(15) 0.0273(10) Uani 1 1 d . .
H53A H 0.0562 0.5730 -0.0935 0.041 Uiso 1 1 calc R U
H53B H 0.1533 0.5690 -0.0678 0.041 Uiso 1 1 calc R U
H53C H 0.1391 0.5414 -0.1287 0.041 Uiso 1 1 calc R U
C55 C -0.4209(4) 0.5864(3) 0.53964(19) 0.0405(14) Uani 1 1 d . .
H55 H -0.4312 0.5951 0.5773 0.049 Uiso 1 1 calc R U
C57 C -0.2596(3) 0.7684(3) 0.34790(16) 0.0336(11) Uani 1 1 d . .
H57A H -0.1969 0.7588 0.3569 0.050 Uiso 1 1 calc R U
H57B H -0.2956 0.7258 0.3714 0.050 Uiso 1 1 calc R U
H57C H -0.2775 0.8287 0.3544 0.050 Uiso 1 1 calc R U
C58 C 0.2168(3) 0.9414(3) -0.08706(16) 0.0218(10) Uani 1 1 d . .
C63 C -0.2621(3) 0.2862(3) 0.30383(14) 0.0251(10) Uani 1 1 d . .
H63A H -0.3049 0.3245 0.2823 0.038 Uiso 1 1 calc R U
H63B H -0.2760 0.2241 0.3012 0.038 Uiso 1 1 calc R U
H63C H -0.2022 0.2984 0.2891 0.038 Uiso 1 1 calc R U
C64 C -0.2736(3) 0.7559(3) 0.28580(16) 0.0235(10) Uani 1 1 d . .
C65 C 0.3269(3) 0.0011(3) 0.19191(16) 0.0245(10) Uani 1 1 d . .
C66 C 0.4182(3) -0.0775(3) 0.13028(19) 0.0362(12) Uani 1 1 d . .
H66 H 0.4438 -0.0829 0.0948 0.043 Uiso 1 1 calc R U
C67 C 0.3068(3) 1.0714(3) -0.09632(19) 0.0371(12) Uani 1 1 d . .
H67 H 0.3251 1.1257 -0.1161 0.045 Uiso 1 1 calc R U
C68 C 0.3614(3) -0.0059(3) 0.13835(17) 0.0329(11) Uani 1 1 d . .
H68 H 0.3466 0.0369 0.1083 0.040 Uiso 1 1 calc R U
C69 C 0.0907(3) 0.9231(3) 0.10656(17) 0.0316(11) Uani 1 1 d . .
H69A H 0.1340 0.9341 0.0761 0.047 Uiso 1 1 calc R U
H69B H 0.1014 0.9635 0.1344 0.047 Uiso 1 1 calc R U
H69C H 0.0306 0.9331 0.0922 0.047 Uiso 1 1 calc R U
C71 C 0.1294(3) -0.0241(2) 0.36106(15) 0.0201(9) Uani 1 1 d . .
C72 C 0.3415(3) 0.0295(3) 0.53530(15) 0.0254(10) Uani 1 1 d . .
H72 H 0.3048 0.0038 0.5647 0.030 Uiso 1 1 calc R U
C76 C 0.2849(3) 0.4290(3) 0.10680(18) 0.0345(12) Uani 1 1 d . .
H76 H 0.2996 0.3735 0.1266 0.041 Uiso 1 1 calc R U
C77 C 0.4641(3) 0.1218(3) 0.50106(17) 0.0293(11) Uani 1 1 d . .
H77 H 0.5121 0.1588 0.5073 0.035 Uiso 1 1 calc R U
C78 C -0.1978(3) 0.2485(3) 0.40172(16) 0.0349(12) Uani 1 1 d . .
H78A H -0.2017 0.1863 0.3952 0.052 Uiso 1 1 calc R U
H78B H -0.2097 0.2539 0.4410 0.052 Uiso 1 1 calc R U
H78C H -0.1382 0.2701 0.3916 0.052 Uiso 1 1 calc R U
C80 C 0.2151(3) 0.4799(3) 0.12535(17) 0.0284(11) Uani 1 1 d . .
H80 H 0.1814 0.4593 0.1575 0.034 Uiso 1 1 calc R U
C81 C 0.1348(3) 0.6789(3) -0.12698(15) 0.0237(10) Uani 1 1 d . .
C83 C -0.3616(3) 0.2816(3) 0.38932(17) 0.0370(12) Uani 1 1 d . .
H83A H -0.4058 0.3174 0.3674 0.055 Uiso 1 1 calc R U
H83B H -0.3657 0.2942 0.4280 0.055 Uiso 1 1 calc R U
H83C H -0.3727 0.2187 0.3874 0.055 Uiso 1 1 calc R U
C88 C 0.1005(3) 0.8267(2) 0.13330(16) 0.0233(10) Uani 1 1 d . .
C91 C 0.0755(3) 0.7063(3) -0.17798(16) 0.0300(11) Uani 1 1 d . .
H91A H 0.0899 0.7667 -0.1938 0.045 Uiso 1 1 calc R U
H91B H 0.0130 0.7041 -0.1664 0.045 Uiso 1 1 calc R U
H91C H 0.0863 0.6656 -0.2059 0.045 Uiso 1 1 calc R U
C99 C -0.6309(4) 0.5743(3) 0.2405(2) 0.0402(12) Uani 1 1 d . .
C104 C 0.0279(3) 0.8046(3) 0.17940(16) 0.0300(11) Uani 1 1 d . .
H10A H -0.0310 0.8099 0.1627 0.045 Uiso 1 1 calc R U
H10B H 0.0319 0.8461 0.2073 0.045 Uiso 1 1 calc R U
H10C H 0.0372 0.7440 0.1970 0.045 Uiso 1 1 calc R U
C107 C 0.4446(3) 0.1036(3) 0.44732(17) 0.0301(11) Uani 1 1 d . .
H107 H 0.4798 0.1299 0.4173 0.036 Uiso 1 1 calc R U
C112 C 0.1546(3) -0.2457(3) 0.43137(16) 0.0308(11) Uani 1 1 d . .
H11A H 0.0959 -0.2266 0.4175 0.046 Uiso 1 1 calc R U
H11B H 0.1628 -0.2259 0.4679 0.046 Uiso 1 1 calc R U
H11C H 0.1592 -0.3104 0.4344 0.046 Uiso 1 1 calc R U
C115 C -0.3536(3) 0.5276(3) 0.52514(16) 0.0328(11) Uani 1 1 d . .
H115 H -0.3175 0.4958 0.5524 0.039 Uiso 1 1 calc R U
C118 C 0.3332(3) 0.4599(3) 0.05896(18) 0.0324(11) Uani 1 1 d . .
H118 H 0.3803 0.4258 0.0454 0.039 Uiso 1 1 calc R U
C119 C -0.4548(3) 0.6196(3) 0.44302(19) 0.0363(12) Uani 1 1 d . .
H119 H -0.4888 0.6522 0.4149 0.044 Uiso 1 1 calc R U
C122 C 0.1996(3) 0.2925(3) 0.23983(17) 0.0394(12) Uani 1 1 d . .
H12A H 0.2023 0.2723 0.2029 0.059 Uiso 1 1 calc R U
H12B H 0.2143 0.3554 0.2369 0.059 Uiso 1 1 calc R U
H12C H 0.1397 0.2840 0.2555 0.059 Uiso 1 1 calc R U
C125 C -0.3800(3) 0.5593(3) 0.12134(16) 0.0313(11) Uani 1 1 d . .
H125 H -0.3619 0.6061 0.0945 0.038 Uiso 1 1 calc R U
C126 C 0.3182(3) 0.9599(3) -0.01850(18) 0.0338(11) Uani 1 1 d . .
H126 H 0.3455 0.9385 0.0154 0.041 Uiso 1 1 calc R U
C129 C -0.4724(3) 0.6319(3) 0.49804(19) 0.0383(13) Uani 1 1 d . .
H129 H -0.5189 0.6707 0.5073 0.046 Uiso 1 1 calc R U
C130 C -0.3490(3) 0.5519(3) 0.17656(16) 0.0233(10) Uani 1 1 d . .
C131 C 0.3193(3) -0.2392(3) 0.41203(17) 0.0317(11) Uani 1 1 d . .
H13D H 0.3215 -0.3040 0.4146 0.048 Uiso 1 1 calc R U
H13E H 0.3291 -0.2203 0.4487 0.048 Uiso 1 1 calc R U
H13F H 0.3655 -0.2147 0.3861 0.048 Uiso 1 1 calc R U
C134 C -0.4384(3) 0.4947(3) 0.10823(18) 0.0367(12) Uani 1 1 d . .
H134 H -0.4609 0.4967 0.0718 0.044 Uiso 1 1 calc R U
C137 C 0.4019(3) -0.1275(3) 0.22714(18) 0.0315(11) Uani 1 1 d . .
H137 H 0.4182 -0.1681 0.2580 0.038 Uiso 1 1 calc R U
C138 C 0.2353(3) 0.6862(3) -0.14536(17) 0.0323(11) Uani 1 1 d . .
H13A H 0.2489 0.6434 -0.1717 0.048 Uiso 1 1 calc R U
H13B H 0.2728 0.6737 -0.1128 0.048 Uiso 1 1 calc R U
H13C H 0.2468 0.7462 -0.1631 0.048 Uiso 1 1 calc R U
C140 C -0.4312(3) 0.4275(3) 0.20231(18) 0.0310(11) Uani 1 1 d . .
H140 H -0.4507 0.3828 0.2301 0.037 Uiso 1 1 calc R U
C142 C 0.3637(3) 0.2539(3) 0.25364(19) 0.0423(13) Uani 1 1 d . .
H14D H 0.3668 0.2367 0.2159 0.063 Uiso 1 1 calc R U
H14E H 0.4060 0.2180 0.2770 0.063 Uiso 1 1 calc R U
H14F H 0.3783 0.3166 0.2527 0.063 Uiso 1 1 calc R U
C144 C 0.1921(3) 0.8126(3) 0.16064(17) 0.0337(12) Uani 1 1 d . .
H14A H 0.2387 0.8306 0.1333 0.051 Uiso 1 1 calc R U
H14B H 0.2003 0.7500 0.1743 0.051 Uiso 1 1 calc R U
H14C H 0.1954 0.8484 0.1917 0.051 Uiso 1 1 calc R U
C145 C 0.4982(3) 0.7965(3) -0.0584(2) 0.0382(12) Uani 1 1 d . .
C149 C 0.3458(3) 1.0406(3) -0.0458(2) 0.0406(13) Uani 1 1 d . .
H149 H 0.3901 1.0739 -0.0305 0.049 Uiso 1 1 calc R U
C150 C 0.4364(3) -0.1406(3) 0.17511(18) 0.0334(12) Uani 1 1 d . .
H150 H 0.4717 -0.1915 0.1702 0.040 Uiso 1 1 calc R U
C160 C 0.5858(4) 0.0684(3) 0.23093(18) 0.0354(12) Uani 1 1 d . .
B9 B 0.1136(4) 0.0809(3) 0.38255(18) 0.0237(12) Uani 1 1 d . .
H9 H 0.1616 0.1073 0.4113 0.028 Uiso 1 1 calc R U
B13 B -0.1438(4) 0.8511(3) -0.01459(19) 0.0298(12) Uani 1 1 d . .
H13 H -0.1810 0.9159 -0.0206 0.036 Uiso 1 1 calc R U
B24 B -0.0203(4) -0.0059(3) 0.2904(2) 0.0300(13) Uani 1 1 d . .
H24 H -0.0624 -0.0357 0.2598 0.036 Uiso 1 1 calc R U
B27 B -0.0952(3) 0.8131(3) 0.0504(2) 0.0265(12) Uani 1 1 d . .
H27 H -0.1019 0.8530 0.0865 0.032 Uiso 1 1 calc R U
B29 B -0.0653(3) 0.5868(3) 0.25017(19) 0.0231(11) Uani 1 1 d . .
H29 H -0.0674 0.6240 0.2075 0.028 Uiso 1 1 calc R U
B34 B 0.1002(3) -0.0179(3) 0.29034(19) 0.0230(11) Uani 1 1 d . .
H34 H 0.1395 -0.0548 0.2604 0.028 Uiso 1 1 calc R U
B35 B -0.1278(3) 0.4855(3) 0.26912(17) 0.0201(11) Uani 1 1 d . .
H35 H -0.1738 0.4582 0.2396 0.024 Uiso 1 1 calc R U
B45 B -0.0463(4) 0.0999(3) 0.3153(2) 0.0291(12) Uani 1 1 d . .
H45 H -0.1066 0.1396 0.3010 0.035 Uiso 1 1 calc R U
B49 B -0.0245(3) 0.8480(3) -0.01009(17) 0.0193(10) Uani 1 1 d . .
H49 H 0.0179 0.9084 -0.0131 0.023 Uiso 1 1 calc R U
B59 B -0.1775(4) 0.7540(3) -0.0462(2) 0.0304(12) Uani 1 1 d . .
H59 H -0.2379 0.7545 -0.0726 0.037 Uiso 1 1 calc R U
B60 B -0.1424(4) 0.6566(3) -0.00018(18) 0.0268(12) Uani 1 1 d . .
H60 H -0.1793 0.5926 0.0031 0.032 Uiso 1 1 calc R U
B73 B -0.1203(4) 0.5728(3) 0.36711(18) 0.0233(11) Uani 1 1 d . .
H73 H -0.1612 0.6013 0.4001 0.028 Uiso 1 1 calc R U
B74 B -0.0071(3) 0.4824(3) 0.26309(19) 0.0252(12) Uani 1 1 d . .
H74 H 0.0281 0.4525 0.2284 0.030 Uiso 1 1 calc R U
B75 B -0.0224(3) 0.6592(3) 0.00405(19) 0.0248(11) Uani 1 1 d . .
H75 H 0.0215 0.5987 0.0100 0.030 Uiso 1 1 calc R U
B79 B -0.0605(3) 0.6419(3) 0.31253(18) 0.0252(12) Uani 1 1 d . .
H79 H -0.0592 0.7159 0.3113 0.030 Uiso 1 1 calc R U
B85 B 0.0485(3) 0.0890(3) 0.26914(19) 0.0248(12) Uani 1 1 d . .
H85 H 0.0503 0.1207 0.2251 0.030 Uiso 1 1 calc R U
B89 B -0.1870(3) 0.7542(3) 0.0280(2) 0.0298(12) Uani 1 1 d . .
H89 H -0.2538 0.7545 0.0492 0.036 Uiso 1 1 calc R U
B93 B -0.0790(3) 0.8117(3) -0.07019(19) 0.0249(12) Uani 1 1 d . .
H93 H -0.0753 0.8502 -0.1124 0.030 Uiso 1 1 calc R U
B100 B -0.0617(3) 0.4139(3) 0.31856(18) 0.0248(12) Uani 1 1 d . .
H100 H -0.0617 0.3399 0.3197 0.030 Uiso 1 1 calc R U
B103 B -0.0564(4) 0.0013(3) 0.3616(2) 0.0324(13) Uani 1 1 d . .
H103 H -0.1231 -0.0229 0.3773 0.039 Uiso 1 1 calc R U
B105 B 0.0344(4) 0.5784(3) 0.29098(19) 0.0296(13) Uani 1 1 d . .
H105 H 0.0976 0.6109 0.2751 0.036 Uiso 1 1 calc R U
B109 B -0.0933(3) 0.6946(3) 0.0599(2) 0.0230(11) Uani 1 1 d . .
H109 H -0.0984 0.6555 0.1019 0.028 Uiso 1 1 calc R U
B121 B -0.0769(3) 0.6931(3) -0.0609(2) 0.0252(11) Uani 1 1 d . .
H121 H -0.0715 0.6527 -0.0968 0.030 Uiso 1 1 calc R U
B141 B 0.0007(4) 0.5715(3) 0.3638(2) 0.0285(12) Uani 1 1 d . .
H141 H 0.0409 0.6005 0.3956 0.034 Uiso 1 1 calc R U
B148 B 0.0325(3) -0.0740(3) 0.34598(19) 0.0269(12) Uani 1 1 d . .
H148 H 0.0241 -0.1477 0.3510 0.032 Uiso 1 1 calc R U
B152 B -0.0561(4) 0.4696(3) 0.3800(2) 0.0288(12) Uani 1 1 d . .
H152 H -0.0520 0.4321 0.4224 0.035 Uiso 1 1 calc R U
B153 B 0.0363(4) 0.4732(3) 0.3331(2) 0.0341(13) Uani 1 1 d . .
H153 H 0.1004 0.4379 0.3445 0.041 Uiso 1 1 calc R U
B155 B -0.0057(4) 0.0975(3) 0.3858(2) 0.0278(12) Uani 1 1 d . .
H155 H -0.0381 0.1359 0.4177 0.033 Uiso 1 1 calc R U
B158 B 0.0410(3) -0.0103(3) 0.4044(2) 0.0291(12) Uani 1 1 d . .
H158 H 0.0380 -0.0418 0.4485 0.035 Uiso 1 1 calc R U
B162 B 0.0561(3) 0.1517(3) 0.32878(18) 0.0259(12) Uani 1 1 d . .
H162 H 0.0628 0.2256 0.3241 0.031 Uiso 1 1 calc R U

loop_
_atom_site_aniso_label
_atom_site_aniso_U_11
_atom_site_aniso_U_22
_atom_site_aniso_U_33
_atom_site_aniso_U_23
_atom_site_aniso_U_13
_atom_site_aniso_U_12
O213 0.093(5) 0.102(4) 0.185(6) 0.048(4) -0.027(4) -0.037(3)
C214 0.024(4) 0.293(13) 0.033(3) 0.052(5) 0.004(3) 0.032(6)
C215 0.222(12) 0.097(7) 0.067(5) -0.050(5) -0.035(6) 0.092(7)
C216 0.105(6) 0.088(5) 0.047(4) 0.024(3) 0.016(4) -0.002(5)
C217 0.075(6) 0.070(5) 0.136(6) 0.057(4) -0.040(5) 0.003(4)
Ag1 0.0218(2) 0.0359(2) 0.02259(17) 0.00568(15) 0.00176(15) -0.00315(16)
C1 0.029(3) 0.022(2) 0.040(3) -0.010(2) 0.000(2) 0.005(2)
Ag2 0.0239(2) 0.03034(19) 0.02235(17) 0.00447(14) -0.00021(15) -0.00211(16)
C2 0.036(3) 0.021(2) 0.035(2) 0.007(2) -0.002(2) 0.001(2)
Ag3 0.0234(2) 0.0336(2) 0.02753(18) 0.00580(15) 0.00162(15) -0.00004(16)
S1 0.0318(8) 0.0414(7) 0.0247(6) -0.0037(5) 0.0017(5) -0.0107(6)
S2 0.0275(7) 0.0249(6) 0.0421(7) -0.0029(6) -0.0006(6) -0.0030(5)
S9 0.0289(7) 0.0298(6) 0.0162(5) 0.0010(5) 0.0006(5) -0.0088(5)
S10 0.0284(7) 0.0231(6) 0.0238(5) 0.0053(5) 0.0005(5) -0.0024(5)
S11 0.0296(7) 0.0349(6) 0.0170(5) 0.0040(5) -0.0016(5) -0.0066(5)
S12 0.0281(7) 0.0366(7) 0.0277(6) -0.0017(5) 0.0024(5) 0.0008(6)
S14 0.0250(7) 0.0204(5) 0.0220(5) 0.0040(4) 0.0027(5) 0.0009(5)
S15 0.0354(8) 0.0364(7) 0.0164(5) 0.0043(5) 0.0006(5) 0.0069(6)
S16 0.0403(8) 0.0296(6) 0.0157(5) -0.0013(5) 0.0021(5) 0.0043(6)
P4 0.0223(7) 0.0200(6) 0.0175(5) 0.0005(5) -0.0007(5) -0.0006(5)
P5 0.0253(7) 0.0192(6) 0.0159(5) -0.0006(4) 0.0021(5) -0.0011(5)
P6 0.0218(7) 0.0175(5) 0.0178(5) 0.0000(4) -0.0002(5) -0.0028(5)
P7 0.0223(7) 0.0193(6) 0.0160(5) 0.0000(4) 0.0015(5) -0.0010(5)
P8 0.0269(7) 0.0204(6) 0.0207(5) 0.0027(5) 0.0004(5) -0.0007(5)
P13 0.0205(7) 0.0172(5) 0.0180(5) 0.0002(4) 0.0012(5) 0.0005(5)
F1 0.066(2) 0.098(3) 0.0404(17) -0.0051(17) -0.0021(17) -0.007(2)
F16 0.045(2) 0.0583(19) 0.0387(15) 0.0085(14) -0.0067(14) -0.0037(16)
F31 0.085(3) 0.0522(19) 0.0384(16) -0.0113(14) 0.0239(16) 0.0069(17)
F42 0.099(3) 0.058(2) 0.070(2) -0.0267(18) -0.043(2) 0.0070(19)
F86 0.054(2) 0.0346(17) 0.074(2) 0.0122(15) 0.0156(16) -0.0003(15)
F97 0.082(3) 0.068(2) 0.0352(16) 0.0112(15) 0.0186(16) 0.0241(19)
F102 0.052(2) 0.061(2) 0.085(2) -0.0017(17) 0.0323(18) 0.0052(17)
F113 0.066(2) 0.071(2) 0.0394(15) 0.0102(15) 0.0090(15) -0.0367(18)
F128 0.069(2) 0.069(2) 0.0478(17) 0.0030(16) -0.0104(16) 0.0369(18)
O51 0.0256(19) 0.0302(17) 0.0363(17) 0.0007(14) 0.0013(14) -0.0007(14)
O54 0.030(2) 0.041(2) 0.069(2) -0.0053(18) -0.0127(18) -0.0112(16)
O56 0.049(2) 0.0221(18) 0.071(2) -0.0146(17) 0.0158(18) -0.0014(16)
O61 0.0242(19) 0.0361(18) 0.0364(17) 0.0106(14) -0.0002(14) 0.0017(15)
O82 0.047(2) 0.039(2) 0.053(2) -0.0158(17) -0.0030(17) -0.0077(17)
O84 0.0229(18) 0.0351(18) 0.0283(16) 0.0011(14) -0.0005(13) -0.0043(14)
O108 0.074(3) 0.041(2) 0.044(2) -0.0163(17) 0.0128(18) -0.0161(19)
O111 0.031(2) 0.066(2) 0.047(2) 0.0138(18) 0.0156(16) 0.0035(18)
O120 0.024(2) 0.085(3) 0.0416(19) 0.0156(18) -0.0066(16) -0.0140(19)
N22 0.027(2) 0.0209(19) 0.034(2) -0.0030(16) 0.0081(17) 0.0034(17)
N23 0.025(2) 0.0245(19) 0.0196(18) -0.0016(15) -0.0031(16) -0.0034(17)
N25 0.031(2) 0.0188(18) 0.0256(19) -0.0008(16) -0.0031(17) -0.0027(16)
N28 0.037(3) 0.025(2) 0.0244(19) -0.0028(17) 0.0074(18) 0.0020(18)
N90 0.026(2) 0.028(2) 0.028(2) -0.0060(17) -0.0002(17) -0.0045(17)
N92 0.032(2) 0.030(2) 0.0188(18) -0.0019(16) -0.0004(16) 0.0003(18)
C4 0.033(3) 0.020(2) 0.0105(19) 0.0010(17) -0.0017(18) 0.0020(19)
C8 0.025(3) 0.017(2) 0.0073(18) 0.0015(16) -0.0019(17) -0.0031(18)
C12 0.022(3) 0.018(2) 0.0131(19) 0.0015(17) 0.0042(17) -0.0058(18)
C15 0.022(3) 0.022(2) 0.019(2) 0.0036(18) 0.0006(18) -0.0001(19)
C17 0.019(2) 0.018(2) 0.019(2) -0.0048(18) -0.0030(18) 0.0047(18)
C18 0.022(3) 0.015(2) 0.025(2) -0.0012(17) -0.0015(19) 0.0014(18)
C19 0.033(3) 0.022(2) 0.050(3) 0.003(2) -0.001(2) 0.010(2)
C30 0.022(3) 0.020(2) 0.018(2) -0.0025(18) -0.0037(18) 0.0002(18)
C32 0.031(3) 0.020(2) 0.024(2) -0.0021(19) 0.011(2) -0.010(2)
C33 0.021(3) 0.020(2) 0.0153(19) -0.0005(17) -0.0052(18) 0.0025(18)
C38 0.042(3) 0.025(3) 0.047(3) -0.012(2) -0.007(2) -0.001(2)
C40 0.034(3) 0.023(2) 0.036(3) 0.000(2) 0.006(2) -0.001(2)
C43 0.025(3) 0.027(3) 0.044(3) -0.001(2) 0.008(2) -0.007(2)
C47 0.042(3) 0.036(3) 0.023(2) -0.006(2) -0.013(2) 0.001(2)
C48 0.032(3) 0.021(2) 0.014(2) -0.0028(17) 0.0074(19) -0.0003(19)
C50 0.040(3) 0.020(2) 0.028(2) 0.0009(19) 0.010(2) 0.000(2)
C52 0.028(3) 0.042(3) 0.040(3) -0.020(3) -0.006(2) -0.006(2)
C53 0.041(3) 0.021(2) 0.020(2) -0.0073(18) 0.003(2) 0.001(2)
C55 0.068(4) 0.030(3) 0.024(2) -0.007(2) 0.023(3) -0.009(3)
C57 0.035(3) 0.028(3) 0.040(3) -0.011(2) 0.004(2) -0.001(2)
C58 0.025(3) 0.017(2) 0.023(2) -0.0058(18) 0.0097(19) -0.0001(19)
C63 0.029(3) 0.024(2) 0.024(2) -0.0094(19) 0.0000(19) -0.004(2)
C64 0.021(3) 0.017(2) 0.031(2) 0.0011(18) 0.001(2) 0.0009(19)
C65 0.021(3) 0.032(3) 0.021(2) -0.006(2) -0.0025(19) -0.002(2)
C66 0.027(3) 0.055(3) 0.030(3) -0.021(3) 0.008(2) -0.001(2)
C67 0.045(3) 0.022(2) 0.044(3) -0.003(2) 0.017(3) -0.009(2)
C68 0.028(3) 0.041(3) 0.029(2) 0.001(2) -0.005(2) -0.006(2)
C69 0.044(3) 0.018(2) 0.033(2) -0.0020(19) 0.004(2) -0.004(2)
C71 0.024(3) 0.018(2) 0.018(2) -0.0020(17) -0.0005(18) 0.0020(19)
C72 0.031(3) 0.028(2) 0.016(2) -0.0008(19) -0.0026(19) 0.001(2)
C76 0.044(3) 0.025(3) 0.035(3) -0.003(2) -0.005(2) 0.010(2)
C77 0.024(3) 0.028(3) 0.038(3) -0.011(2) -0.006(2) -0.005(2)
C78 0.056(4) 0.023(2) 0.024(2) 0.003(2) 0.007(2) 0.009(2)
C80 0.033(3) 0.027(2) 0.025(2) 0.001(2) -0.001(2) -0.001(2)
C81 0.032(3) 0.020(2) 0.019(2) -0.0010(18) -0.002(2) 0.000(2)
C83 0.040(3) 0.030(3) 0.042(3) -0.010(2) 0.022(2) -0.014(2)
C88 0.031(3) 0.015(2) 0.024(2) 0.0012(18) 0.001(2) -0.0016(19)
C91 0.037(3) 0.028(3) 0.026(2) -0.006(2) 0.001(2) -0.001(2)
C99 0.038(3) 0.036(3) 0.046(3) -0.002(3) -0.004(3) 0.007(3)
C104 0.035(3) 0.031(3) 0.025(2) -0.011(2) 0.014(2) -0.005(2)
C107 0.031(3) 0.032(3) 0.028(2) -0.002(2) -0.001(2) -0.004(2)
C112 0.033(3) 0.023(2) 0.035(2) 0.007(2) -0.008(2) -0.011(2)
C115 0.054(3) 0.023(2) 0.021(2) -0.0008(19) 0.008(2) -0.004(2)
C118 0.026(3) 0.031(3) 0.041(3) -0.011(2) 0.002(2) 0.003(2)
C119 0.037(3) 0.032(3) 0.039(3) -0.003(2) 0.006(2) 0.003(2)
C122 0.049(4) 0.028(3) 0.038(3) 0.007(2) 0.005(2) 0.002(2)
C125 0.030(3) 0.044(3) 0.018(2) 0.001(2) -0.004(2) -0.001(2)
C126 0.034(3) 0.028(3) 0.039(3) -0.005(2) -0.005(2) -0.005(2)
C129 0.048(4) 0.028(3) 0.040(3) -0.012(2) 0.021(3) -0.005(2)
C130 0.021(3) 0.031(2) 0.019(2) -0.0081(19) -0.0001(19) 0.005(2)
C131 0.033(3) 0.021(2) 0.041(3) -0.003(2) -0.008(2) 0.005(2)
C134 0.034(3) 0.055(3) 0.022(2) -0.007(2) -0.009(2) 0.004(3)
C137 0.023(3) 0.040(3) 0.032(3) -0.009(2) -0.002(2) 0.007(2)
C138 0.032(3) 0.037(3) 0.029(2) -0.013(2) 0.004(2) -0.001(2)
C140 0.025(3) 0.030(3) 0.038(3) -0.005(2) -0.001(2) -0.003(2)
C142 0.035(3) 0.023(3) 0.065(3) 0.008(2) 0.008(3) -0.006(2)
C144 0.041(3) 0.035(3) 0.027(2) -0.011(2) -0.005(2) -0.012(2)
C145 0.026(3) 0.041(3) 0.048(3) -0.005(3) 0.006(3) 0.000(2)
C149 0.035(3) 0.029(3) 0.061(3) -0.019(3) 0.015(3) -0.012(2)
C150 0.023(3) 0.044(3) 0.036(3) -0.017(2) -0.008(2) 0.006(2)
C160 0.044(4) 0.040(3) 0.022(2) -0.003(2) 0.008(2) -0.008(3)
B9 0.038(3) 0.021(3) 0.012(2) -0.003(2) 0.007(2) 0.003(2)
B13 0.024(3) 0.028(3) 0.035(3) 0.005(2) 0.007(2) 0.000(2)
B24 0.030(3) 0.031(3) 0.030(3) -0.008(2) -0.005(2) 0.004(2)
B27 0.018(3) 0.030(3) 0.030(3) 0.000(2) 0.008(2) 0.008(2)
B29 0.020(3) 0.025(3) 0.024(3) 0.001(2) 0.003(2) -0.008(2)
B34 0.023(3) 0.025(3) 0.022(2) -0.006(2) -0.010(2) 0.003(2)
B35 0.024(3) 0.024(3) 0.013(2) -0.004(2) 0.004(2) -0.002(2)
B45 0.022(3) 0.031(3) 0.033(3) 0.000(2) 0.000(2) 0.007(2)
B49 0.022(3) 0.017(2) 0.017(2) 0.0062(19) -0.001(2) 0.002(2)
B59 0.021(3) 0.034(3) 0.033(3) 0.010(2) -0.005(2) -0.006(2)
B60 0.024(3) 0.025(3) 0.029(3) 0.006(2) 0.001(2) -0.006(2)
B73 0.032(3) 0.018(2) 0.019(2) 0.002(2) -0.005(2) -0.001(2)
B74 0.021(3) 0.030(3) 0.023(3) -0.002(2) 0.004(2) 0.002(2)
B75 0.019(3) 0.024(3) 0.031(3) -0.003(2) 0.004(2) -0.007(2)
B79 0.027(3) 0.021(3) 0.026(3) 0.001(2) -0.004(2) -0.006(2)
B85 0.028(3) 0.026(3) 0.020(2) 0.001(2) -0.002(2) 0.009(2)
B89 0.013(3) 0.034(3) 0.041(3) 0.004(3) 0.004(2) -0.003(2)
B93 0.024(3) 0.030(3) 0.019(2) 0.005(2) -0.005(2) 0.002(2)
B100 0.027(3) 0.025(3) 0.023(3) -0.001(2) 0.001(2) 0.007(2)
B103 0.024(3) 0.034(3) 0.038(3) 0.000(3) 0.002(3) 0.003(2)
B105 0.030(3) 0.033(3) 0.025(3) -0.001(2) -0.004(2) 0.000(3)
B109 0.017(3) 0.021(3) 0.030(3) 0.003(2) 0.009(2) -0.001(2)
B121 0.022(3) 0.024(3) 0.029(3) 0.001(2) -0.005(2) -0.004(2)
B141 0.033(3) 0.030(3) 0.023(3) -0.004(2) -0.007(2) -0.010(2)
B148 0.023(3) 0.025(3) 0.032(3) 0.001(2) 0.001(2) -0.005(2)
B152 0.032(3) 0.025(3) 0.029(3) 0.002(2) -0.012(2) 0.003(2)
B153 0.023(3) 0.032(3) 0.045(3) 0.005(3) -0.007(3) 0.005(2)
B155 0.030(3) 0.027(3) 0.025(3) 0.000(2) 0.004(2) 0.004(2)
B158 0.023(3) 0.030(3) 0.033(3) 0.000(2) 0.003(2) -0.003(2)
B162 0.030(3) 0.026(3) 0.021(2) -0.003(2) 0.003(2) 0.007(2)

loop_
_atom_type_symbol
_atom_type_description
_atom_type_scat_dispersion_real
_atom_type_scat_dispersion_imag
_atom_type_scat_source
C C 0.0033 0.0016 'International Tables Vol C Tables 4.2.6.8 and 6.1.1.4'
H H 0.0000 0.0000 'International Tables Vol C Tables 4.2.6.8 and 6.1.1.4'
B B 0.0013 0.0007 'International Tables Vol C Tables 4.2.6.8 and 6.1.1.4'
N N 0.0061 0.0033 'International Tables Vol C Tables 4.2.6.8 and 6.1.1.4'
O O 0.0106 0.0060 'International Tables Vol C Tables 4.2.6.8 and 6.1.1.4'
F F 0.0171 0.0103 'International Tables Vol C Tables 4.2.6.8 and 6.1.1.4'
P P 0.1023 0.0942 'International Tables Vol C Tables 4.2.6.8 and 6.1.1.4'
S S 0.1246 0.1234 'International Tables Vol C Tables 4.2.6.8 and 6.1.1.4'
Ag Ag -0.8971 1.1015 'International Tables Vol C Tables 4.2.6.8 and 6.1.1.4'

loop_
_geom_angle_atom_site_label_1
_geom_angle_atom_site_label_2
_geom_angle_atom_site_label_3
_geom_angle
C215 O213 C217 96.5(6)
C215 C214 C216 104.2(6)
C214 C215 O213 108.6(7)
C217 C216 C214 101.2(6)
C216 C217 O213 104.7(5)
O51 Ag1 P13 127.37(7)
O51 Ag1 P7 141.54(7)
P13 Ag1 P7 90.96(4)
O51 Ag1 N25 83.43(11)
P13 Ag1 N25 110.18(8)
P7 Ag1 N25 79.58(8)
O51 Ag1 N22 87.47(11)
P13 Ag1 N22 79.22(8)
P7 Ag1 N22 104.99(8)
N25 Ag1 N22 169.72(11)
O84 Ag2 P8 129.04(7)
O84 Ag2 P6 133.03(8)
P8 Ag2 P6 92.44(4)
O84 Ag2 N23 99.53(10)
P8 Ag2 N23 111.88(8)
P6 Ag2 N23 80.00(8)
O61 Ag3 P4 139.60(8)
O61 Ag3 P5 125.46(8)
P4 Ag3 P5 91.93(4)
O61 Ag3 N28 95.82(11)
P4 Ag3 N28 107.64(8)
P5 Ag3 N28 78.22(9)
O120 S1 O108 117.3(2)
O120 S1 O84 113.9(2)
O108 S1 O84 113.13(19)
O120 S1 C160 104.1(2)
O108 S1 C160 102.3(2)
O84 S1 C160 103.88(19)
O54 S2 O56 116.2(2)
O54 S2 O51 112.58(17)
O56 S2 O51 115.63(19)
O54 S2 C145 104.6(2)
O56 S2 C145 101.8(2)
O51 S2 C145 103.7(2)
C17 S9 P6 105.05(13)
C58 S10 P7 104.46(14)
C130 S11 P4 104.14(14)
O111 S12 O82 116.2(2)
O111 S12 O61 114.5(2)
O82 S12 O61 112.98(19)
O111 S12 C99 103.8(2)
O82 S12 C99 103.6(2)
O61 S12 C99 103.69(19)
C30 S14 P13 103.96(14)
C65 S15 P8 103.75(14)
C32 S16 P5 104.02(14)
C8 P4 C64 110.40(18)
C8 P4 S11 102.86(11)
C64 P4 S11 101.78(13)
C8 P4 Ag3 107.62(12)
C64 P4 Ag3 119.61(14)
S11 P4 Ag3 113.29(5)
C33 P5 C48 110.95(18)
C33 P5 S16 102.07(12)
C48 P5 S16 102.08(12)
C33 P5 Ag3 107.50(12)
C48 P5 Ag3 121.33(14)
S16 P5 Ag3 111.22(5)
C71 P6 C18 109.85(18)
C71 P6 S9 101.82(12)
C18 P6 S9 100.61(12)
C71 P6 Ag2 106.95(13)
C18 P6 Ag2 126.38(13)
S9 P6 Ag2 108.47(5)
C81 P7 C15 109.73(18)
C81 P7 S10 102.06(13)
C15 P7 S10 102.09(13)
C81 P7 Ag1 124.21(14)
C15 P7 Ag1 107.48(12)
S10 P7 Ag1 109.04(5)
C4 P8 C40 109.69(19)
C4 P8 S15 102.47(12)
C40 P8 S15 101.10(14)
C4 P8 Ag2 106.33(13)
C40 P8 Ag2 121.78(15)
S15 P8 Ag2 113.87(5)
C88 P13 C12 110.96(17)
C88 P13 S14 102.74(13)
C12 P13 S14 102.16(13)
C88 P13 Ag1 121.98(14)
C12 P13 Ag1 107.73(11)
S14 P13 Ag1 109.42(5)
S2 O51 Ag1 146.10(15)
S12 O61 Ag3 119.98(17)
S1 O84 Ag2 121.12(16)
C30 N22 C43 117.5(4)
C30 N22 Ag1 123.4(3)
C43 N22 Ag1 117.5(3)
C17 N23 C107 118.0(3)
C17 N23 Ag2 123.0(2)
C107 N23 Ag2 118.7(3)
C58 N25 C126 116.7(4)
C58 N25 Ag1 123.9(3)
C126 N25 Ag1 118.2(3)
C32 N28 C119 117.3(3)
C32 N28 Ag3 123.8(3)
C119 N28 Ag3 118.5(3)
C130 N90 C140 115.7(3)
C65 N92 C137 117.1(3)
B85 C4 B162 63.9(3)
B85 C4 B34 63.2(3)
B162 C4 B34 113.2(3)
B85 C4 B9 113.8(3)
B162 C4 B9 62.5(2)
B34 C4 B9 107.8(3)
B85 C4 C71 108.1(3)
B162 C4 C71 106.5(3)
B34 C4 C71 58.0(2)
B9 C4 C71 56.7(2)
B85 C4 P8 122.3(3)
B162 C4 P8 126.7(3)
B34 C4 P8 114.9(3)
B9 C4 P8 119.9(3)
C71 C4 P8 117.6(3)
B79 C8 B29 63.4(3)
B79 C8 B35 113.4(3)
B29 C8 B35 63.2(2)
B79 C8 B73 63.1(3)
B29 C8 B73 113.7(3)
B35 C8 B73 108.0(3)
B79 C8 C33 107.5(3)
B29 C8 C33 108.1(3)
B35 C8 C33 57.8(2)
B73 C8 C33 57.3(2)
B79 C8 P4 127.7(3)
B29 C8 P4 122.7(3)
B35 C8 P4 113.6(2)
B73 C8 P4 120.1(3)
C33 C8 P4 116.1(2)
B109 C12 B27 62.7(3)
B109 C12 B75 63.8(3)
B27 C12 B75 113.3(3)
B109 C12 B49 113.8(3)
B27 C12 B49 63.4(3)
B75 C12 B49 108.4(3)
B109 C12 C15 108.3(3)
B27 C12 C15 107.8(3)
B75 C12 C15 57.6(2)
B49 C12 C15 57.8(2)
B109 C12 P13 123.2(3)
B27 C12 P13 126.0(2)
B75 C12 P13 115.4(3)
B49 C12 P13 118.6(3)
C15 C12 P13 117.0(2)
B121 C15 B93 63.0(3)
B121 C15 B75 63.3(3)
B93 C15 B75 113.8(3)
B121 C15 B49 114.2(3)
B93 C15 B49 63.6(2)
B75 C15 B49 109.7(3)
B121 C15 C12 108.6(3)
B93 C15 C12 108.8(3)
B75 C15 C12 58.2(2)
B49 C15 C12 58.5(2)
B121 C15 P7 125.2(3)
B93 C15 P7 123.1(3)
B75 C15 P7 118.3(3)
B49 C15 P7 115.0(3)
C12 C15 P7 116.7(2)
N23 C17 C72 122.4(4)
N23 C17 S9 123.3(3)
C72 C17 S9 114.3(3)
C112 C18 C131 109.0(3)
C112 C18 C1 111.6(3)
C131 C18 C1 109.1(3)
C112 C18 P6 115.9(3)
C131 C18 P6 103.0(3)
C1 C18 P6 107.9(3)
N22 C30 C80 123.1(4)
N22 C30 S14 122.4(3)
C80 C30 S14 114.5(3)
N28 C32 C115 124.4(4)
N28 C32 S16 122.4(3)
C115 C32 S16 113.1(3)
B152 C33 B100 62.7(3)
B152 C33 B73 63.4(3)
B100 C33 B73 113.5(3)
B152 C33 B35 112.4(3)
B100 C33 B35 62.8(2)
B73 C33 B35 108.2(3)
B152 C33 C8 107.5(3)
B100 C33 C8 107.4(3)
B73 C33 C8 57.9(2)
B35 C33 C8 57.3(2)
B152 C33 P5 124.3(3)
B100 C33 P5 126.9(3)
B73 C33 P5 114.4(3)
B35 C33 P5 119.4(3)
C8 C33 P5 116.5(2)
C122 C40 C38 111.3(3)
C122 C40 C142 109.5(4)
C38 C40 C142 108.4(4)
C122 C40 P8 115.5(3)
C38 C40 P8 108.2(3)
C142 C40 P8 103.4(3)
N22 C43 C118 123.4(4)
C72 C47 C77 119.5(4)
C83 C48 C78 108.9(3)
C83 C48 C63 109.0(3)
C78 C48 C63 111.9(3)
C83 C48 P5 102.8(3)
C78 C48 P5 115.5(3)
C63 C48 P5 108.2(3)
C58 C50 C67 117.6(4)
C140 C52 C134 118.6(4)
C129 C55 C115 119.4(4)
N25 C58 C50 124.1(4)
N25 C58 S10 121.7(3)
C50 C58 S10 114.2(3)
C19 C64 C57 108.3(3)
C19 C64 C2 109.3(3)
C57 C64 C2 111.2(3)
C19 C64 P4 102.4(3)
C57 C64 P4 109.2(3)
C2 C64 P4 115.8(3)
N92 C65 C68 123.1(4)
N92 C65 S15 120.6(3)
C68 C65 S15 116.2(3)
C150 C66 C68 119.1(4)
C149 C67 C50 119.7(4)
C66 C68 C65 118.7(4)
B158 C71 B148 63.8(3)
B158 C71 B9 63.1(3)
B148 C71 B9 113.8(3)
B158 C71 B34 113.4(3)
B148 C71 B34 62.9(3)
B9 C71 B34 107.9(3)
B158 C71 C4 107.8(3)
B148 C71 C4 107.1(3)
B9 C71 C4 58.1(2)
B34 C71 C4 56.8(2)
B158 C71 P6 123.0(3)
B148 C71 P6 127.9(3)
B9 C71 P6 113.2(3)
B34 C71 P6 120.4(3)
C4 C71 P6 116.1(3)
C47 C72 C17 118.5(4)
C80 C76 C118 120.0(4)
C107 C77 C47 118.7(4)
C76 C80 C30 118.5(4)
C91 C81 C53 112.2(3)
C91 C81 C138 109.3(3)
C53 C81 C138 107.2(3)
C91 C81 P7 114.5(3)
C53 C81 P7 110.4(2)
C138 C81 P7 102.6(3)
C69 C88 C144 109.9(3)
C69 C88 C104 111.0(3)
C144 C88 C104 107.8(3)
C69 C88 P13 109.5(3)
C144 C88 P13 102.5(3)
C104 C88 P13 115.7(3)
F42 C99 F128 107.7(4)
F42 C99 F97 107.5(4)
F128 C99 F97 106.6(4)
F42 C99 S12 111.8(3)
F128 C99 S12 111.3(3)
F97 C99 S12 111.7(4)
N23 C107 C77 122.8(4)
C32 C115 C55 117.1(4)
C76 C118 C43 117.6(4)
N28 C119 C129 122.5(4)
C134 C125 C130 117.0(4)
N25 C126 C149 123.5(4)
C119 C129 C55 119.2(4)
N90 C130 C125 125.1(4)
N90 C130 S11 120.4(3)
C125 C130 S11 114.5(3)
C125 C134 C52 119.6(4)
N92 C137 C150 123.2(4)
N90 C140 C52 123.9(4)
F102 C145 F1 107.2(4)
F102 C145 F86 108.1(4)
F1 C145 F86 106.5(4)
F102 C145 S2 112.6(4)
F1 C145 S2 111.0(3)
F86 C145 S2 111.1(3)
C126 C149 C67 118.4(4)
C137 C150 C66 118.7(4)
F16 C160 F113 108.2(4)
F16 C160 F31 107.5(4)
F113 C160 F31 107.9(4)
F16 C160 S1 111.0(3)
F113 C160 S1 110.9(3)
F31 C160 S1 111.2(3)
C71 B9 C4 65.2(2)
C71 B9 B158 57.4(2)
C4 B9 B158 109.0(3)
C71 B9 B155 105.3(3)
C4 B9 B155 105.1(3)
B158 B9 B155 59.1(3)
C71 B9 B162 109.2(3)
C4 B9 B162 57.5(2)
B158 B9 B162 106.8(4)
B155 B9 B162 58.8(3)
B27 B13 B49 61.5(3)
B27 B13 B93 109.9(4)
B49 B13 B93 61.0(3)
B27 B13 B59 107.6(4)
B49 B13 B59 107.9(3)
B93 B13 B59 59.2(3)
B27 B13 B89 59.3(3)
B49 B13 B89 108.2(3)
B93 B13 B89 107.4(3)
B59 B13 B89 59.4(3)
B148 B24 B85 109.1(4)
B148 B24 B45 107.1(3)
B85 B24 B45 60.1(3)
B148 B24 B103 60.2(3)
B85 B24 B103 107.6(3)
B45 B24 B103 58.5(3)
B148 B24 B34 60.4(3)
B85 B24 B34 59.9(3)
B45 B24 B34 106.7(3)
B103 B24 B34 107.3(3)
C12 B27 B13 107.2(3)
C12 B27 B89 106.8(3)
B13 B27 B89 61.5(3)
C12 B27 B109 58.6(2)
B13 B27 B109 109.5(3)
B89 B27 B109 60.6(3)
C12 B27 B49 59.4(2)
B13 B27 B49 59.8(3)
B89 B27 B49 108.4(3)
B109 B27 B49 107.3(3)
C8 B29 B74 107.3(3)
C8 B29 B105 106.2(3)
B74 B29 B105 59.9(3)
C8 B29 B79 58.2(2)
B74 B29 B79 107.8(3)
B105 B29 B79 60.2(3)
C8 B29 B35 59.2(2)
B74 B29 B35 60.4(3)
B105 B29 B35 107.3(3)
B79 B29 B35 106.1(3)
C4 B34 C71 65.2(2)
C4 B34 B85 57.7(2)
C71 B34 B85 109.5(3)
C4 B34 B148 109.3(3)
C71 B34 B148 57.2(2)
B85 B34 B148 107.8(3)
C4 B34 B24 105.6(3)
C71 B34 B24 104.8(3)
B85 B34 B24 59.7(3)
B148 B34 B24 59.0(3)
C8 B35 C33 64.9(2)
C8 B35 B74 104.9(3)
C33 B35 B74 105.1(3)
C8 B35 B100 109.3(3)
C33 B35 B100 57.7(2)
B74 B35 B100 59.2(3)
C8 B35 B29 57.5(2)
C33 B35 B29 109.2(3)
B74 B35 B29 59.1(3)
B100 B35 B29 107.5(3)
B103 B45 B162 108.5(4)
B103 B45 B24 60.8(3)
B162 B45 B24 108.3(3)
B103 B45 B85 109.2(3)
B162 B45 B85 60.7(3)
B24 B45 B85 59.9(3)
B103 B45 B155 60.8(3)
B162 B45 B155 59.1(3)
B24 B45 B155 108.6(4)
B85 B45 B155 108.2(4)
C15 B49 C12 63.7(2)
C15 B49 B13 105.0(3)
C12 B49 B13 104.6(3)
C15 B49 B93 57.5(2)
C12 B49 B93 108.1(3)
B13 B49 B93 59.5(3)
C15 B49 B27 107.6(3)
C12 B49 B27 57.2(2)
B13 B49 B27 58.7(3)
B93 B49 B27 106.6(3)
B93 B59 B89 108.7(3)
B93 B59 B121 59.6(3)
B89 B59 B121 107.8(4)
B93 B59 B13 59.9(3)
B89 B59 B13 60.4(3)
B121 B59 B13 107.0(4)
B93 B59 B60 107.1(4)
B89 B59 B60 60.0(3)
B121 B59 B60 59.2(3)
B13 B59 B60 107.2(3)
B121 B60 B109 109.5(3)
B121 B60 B75 60.1(3)
B109 B60 B75 60.9(3)
B121 B60 B89 108.0(3)
B109 B60 B89 59.8(3)
B75 B60 B89 107.7(3)
B121 B60 B59 60.0(3)
B109 B60 B59 107.9(3)
B75 B60 B59 107.4(4)
B89 B60 B59 59.4(3)
C33 B73 C8 64.8(2)
C33 B73 B141 104.6(3)
C8 B73 B141 104.5(3)
C33 B73 B79 108.7(3)
C8 B73 B79 57.1(2)
B141 B73 B79 59.1(3)
C33 B73 B152 57.3(2)
C8 B73 B152 108.1(3)
B141 B73 B152 58.4(3)
B79 B73 B152 106.3(4)
B29 B74 B105 60.3(3)
B29 B74 B100 109.7(3)
B105 B74 B100 108.0(3)
B29 B74 B153 108.3(3)
B105 B74 B153 59.5(3)
B100 B74 B153 59.7(3)
B29 B74 B35 60.6(3)
B105 B74 B35 107.8(3)
B100 B74 B35 60.4(3)
B153 B74 B35 107.3(3)
C15 B75 C12 64.2(2)
C15 B75 B121 57.6(3)
C12 B75 B121 108.9(3)
C15 B75 B60 105.1(3)
C12 B75 B60 104.8(3)
B121 B75 B60 59.5(3)
C15 B75 B109 108.4(3)
C12 B75 B109 57.3(2)
B121 B75 B109 107.6(3)
B60 B75 B109 59.2(3)
C8 B79 B141 107.5(3)
C8 B79 B29 58.4(2)
B141 B79 B29 108.3(3)
C8 B79 B105 106.1(3)
B141 B79 B105 60.5(3)
B29 B79 B105 59.8(3)
C8 B79 B73 59.7(2)
B141 B79 B73 60.3(3)
B29 B79 B73 107.0(3)
B105 B79 B73 107.9(3)
C4 B85 B24 107.2(3)
C4 B85 B34 59.2(2)
B24 B85 B34 60.3(3)
C4 B85 B45 105.5(3)
B24 B85 B45 60.0(3)
B34 B85 B45 106.9(3)
C4 B85 B162 58.3(2)
B24 B85 B162 107.0(3)
B34 B85 B162 105.6(3)
B45 B85 B162 59.0(3)
B27 B89 B109 59.8(3)
B27 B89 B59 108.2(4)
B109 B89 B59 108.7(3)
B27 B89 B60 107.3(3)
B109 B89 B60 59.7(3)
B59 B89 B60 60.6(3)
B27 B89 B13 59.2(3)
B109 B89 B13 107.2(4)
B59 B89 B13 60.2(3)
B60 B89 B13 107.5(3)
C15 B93 B59 106.6(3)
C15 B93 B121 58.2(3)
B59 B93 B121 60.9(3)
C15 B93 B13 106.2(3)
B59 B93 B13 60.9(3)
B121 B93 B13 108.8(4)
C15 B93 B49 58.9(2)
B59 B93 B49 108.1(3)
B121 B93 B49 106.7(3)
B13 B93 B49 59.5(3)
C33 B100 B152 58.3(2)
C33 B100 B74 107.5(3)
B152 B100 B74 107.6(4)
C33 B100 B153 106.1(3)
B152 B100 B153 59.3(3)
B74 B100 B153 60.7(3)
C33 B100 B35 59.5(2)
B152 B100 B35 106.3(3)
B74 B100 B35 60.4(3)
B153 B100 B35 108.0(4)
B45 B103 B158 108.1(4)
B45 B103 B148 108.2(4)
B158 B103 B148 60.1(3)
B45 B103 B24 60.7(3)
B158 B103 B24 107.6(4)
B148 B103 B24 59.3(3)
B45 B103 B155 60.9(3)
B158 B103 B155 59.0(3)
B148 B103 B155 107.4(4)
B24 B103 B155 108.7(4)
B153 B105 B74 60.8(3)
B153 B105 B29 108.9(4)
B74 B105 B29 59.8(3)
B153 B105 B79 108.2(4)
B74 B105 B79 107.7(4)
B29 B105 B79 60.0(3)
B153 B105 B141 60.1(3)
B74 B105 B141 107.9(4)
B29 B105 B141 107.6(4)
B79 B105 B141 59.4(3)
C12 B109 B27 58.7(3)
C12 B109 B60 106.7(3)
B27 B109 B60 107.8(3)
C12 B109 B89 106.2(3)
B27 B109 B89 59.6(3)
B60 B109 B89 60.5(3)
C12 B109 B75 58.9(2)
B27 B109 B75 106.3(3)
B60 B109 B75 59.9(3)
B89 B109 B75 107.5(3)
C15 B121 B93 58.8(3)
C15 B121 B60 106.9(3)
B93 B121 B60 108.3(3)
C15 B121 B75 59.1(2)
B93 B121 B75 107.1(3)
B60 B121 B75 60.4(3)
C15 B121 B59 105.9(3)
B93 B121 B59 59.5(3)
B60 B121 B59 60.8(3)
B75 B121 B59 108.3(3)
B152 B141 B79 109.5(4)
B152 B141 B153 59.3(3)
B79 B141 B153 108.1(3)
B152 B141 B105 107.2(3)
B79 B141 B105 60.1(3)
B153 B141 B105 59.3(3)
B152 B141 B73 60.9(3)
B79 B141 B73 60.6(3)
B153 B141 B73 107.9(3)
B105 B141 B73 107.9(3)
C71 B148 B24 108.3(4)
C71 B148 B103 106.1(3)
B24 B148 B103 60.5(3)
C71 B148 B158 57.8(2)
B24 B148 B158 108.4(3)
B103 B148 B158 59.9(3)
C71 B148 B34 59.9(3)
B24 B148 B34 60.6(3)
B103 B148 B34 107.7(4)
B158 B148 B34 106.4(3)
C33 B152 B153 107.6(3)
C33 B152 B141 108.0(3)
B153 B152 B141 61.1(3)
C33 B152 B100 59.0(2)
B153 B152 B100 60.5(3)
B141 B152 B100 109.2(4)
C33 B152 B73 59.3(2)
B153 B152 B73 109.1(4)
B141 B152 B73 60.6(3)
B100 B152 B73 107.3(3)
B152 B153 B105 108.4(4)
B152 B153 B100 60.2(3)
B105 B153 B100 108.2(4)
B152 B153 B141 59.5(3)
B105 B153 B141 60.6(3)
B100 B153 B141 107.7(4)
B152 B153 B74 107.5(4)
B105 B153 B74 59.7(3)
B100 B153 B74 59.7(3)
B141 B153 B74 107.4(3)
B162 B155 B158 109.1(4)
B162 B155 B9 60.7(3)
B158 B155 B9 60.2(3)
B162 B155 B103 107.1(3)
B158 B155 B103 60.1(3)
B9 B155 B103 107.3(3)
B162 B155 B45 59.7(3)
B158 B155 B45 107.0(3)
B9 B155 B45 107.2(3)
B103 B155 B45 58.3(3)
C71 B158 B155 108.2(4)
C71 B158 B9 59.5(3)
B155 B158 B9 60.6(3)
C71 B158 B103 106.7(3)
B155 B158 B103 60.8(3)
B9 B158 B103 108.2(4)
C71 B158 B148 58.4(2)
B155 B158 B148 108.8(4)
B9 B158 B148 106.7(3)
B103 B158 B148 60.0(3)
C4 B162 B155 108.4(3)
C4 B162 B45 106.1(3)
B155 B162 B45 61.2(3)
C4 B162 B9 59.9(2)
B155 B162 B9 60.5(3)
B45 B162 B9 108.2(4)
C4 B162 B85 57.8(2)
B155 B162 B85 109.5(4)
B45 B162 B85 60.2(3)
B9 B162 B85 106.9(3)

loop_
_geom_bond_atom_site_label_1
_geom_bond_atom_site_label_2
_geom_bond_distance
O213 C215 1.396(9)
O213 C217 1.507(7)
C214 C215 1.351(11)
C214 C216 1.549(9)
C216 C217 1.446(9)
Ag1 O51 2.364(3)
Ag1 P13 2.4590(11)
Ag1 P7 2.4641(11)
Ag1 N25 2.472(3)
Ag1 N22 2.472(3)
C1 C18 1.544(5)
Ag2 O84 2.307(3)
Ag2 P8 2.4436(12)
Ag2 P6 2.4688(11)
Ag2 N23 2.484(3)
C2 C64 1.529(6)
Ag3 O61 2.291(3)
Ag3 P4 2.4423(12)
Ag3 P5 2.4462(11)
Ag3 N28 2.543(3)
S1 O120 1.415(3)
S1 O108 1.427(3)
S1 O84 1.440(3)
S1 C160 1.825(4)
S2 O54 1.431(3)
S2 O56 1.438(3)
S2 O51 1.444(3)
S2 C145 1.808(5)
S9 C17 1.772(4)
S9 P6 2.0982(13)
S10 C58 1.794(4)
S10 P7 2.0877(15)
S11 C130 1.798(4)
S11 P4 2.0876(14)
S12 O111 1.418(3)
S12 O82 1.443(3)
S12 O61 1.445(3)
S12 C99 1.797(5)
S14 C30 1.788(4)
S14 P13 2.0824(14)
S15 C65 1.782(4)
S15 P8 2.0939(14)
S16 C32 1.796(4)
S16 P5 2.0899(13)
P4 C8 1.871(4)
P4 C64 1.871(4)
P5 C33 1.864(4)
P5 C48 1.871(4)
P6 C71 1.862(4)
P6 C18 1.871(4)
P7 C81 1.857(4)
P7 C15 1.877(4)
P8 C4 1.868(4)
P8 C40 1.875(4)
P13 C88 1.864(4)
P13 C12 1.867(4)
F1 C145 1.336(5)
F16 C160 1.314(5)
F31 C160 1.321(5)
F42 C99 1.315(5)
F86 C145 1.340(5)
F97 C99 1.336(6)
F102 C145 1.315(5)
F113 C160 1.317(5)
F128 C99 1.332(5)
N22 C30 1.319(5)
N22 C43 1.344(5)
N23 C17 1.333(5)
N23 C107 1.338(5)
N25 C58 1.329(5)
N25 C126 1.344(5)
N28 C32 1.316(5)
N28 C119 1.345(5)
N90 C130 1.315(5)
N90 C140 1.346(5)
N92 C65 1.323(5)
N92 C137 1.352(5)
C4 B85 1.686(6)
C4 B162 1.694(6)
C4 B34 1.713(6)
C4 B9 1.738(5)
C4 C71 1.858(5)
C8 B79 1.688(6)
C8 B29 1.692(6)
C8 B35 1.724(5)
C8 B73 1.736(5)
C8 C33 1.854(5)
C12 B109 1.685(6)
C12 B27 1.689(6)
C12 B75 1.716(5)
C12 B49 1.729(6)
C12 C15 1.817(5)
C15 B121 1.677(6)
C15 B93 1.687(6)
C15 B75 1.704(6)
C15 B49 1.714(5)
C17 C72 1.396(5)
C18 C112 1.511(5)
C18 C131 1.524(5)
C19 C64 1.528(6)
C30 C80 1.377(5)
C32 C115 1.378(5)
C33 B152 1.688(6)
C33 B100 1.700(6)
C33 B73 1.725(5)
C33 B35 1.732(5)
C38 C40 1.539(5)
C40 C122 1.521(6)
C40 C142 1.540(6)
C43 C118 1.373(6)
C47 C72 1.363(6)
C47 C77 1.378(6)
C48 C83 1.521(6)
C48 C78 1.525(5)
C48 C63 1.529(4)
C50 C58 1.373(5)
C50 C67 1.379(6)
C52 C140 1.363(5)
C52 C134 1.369(6)
C53 C81 1.523(5)
C55 C129 1.370(6)
C55 C115 1.380(6)
C57 C64 1.528(5)
C65 C68 1.379(5)
C66 C150 1.368(6)
C66 C68 1.374(6)
C67 C149 1.370(6)
C69 C88 1.510(5)
C71 B158 1.674(6)
C71 B148 1.686(6)
C71 B9 1.712(5)
C71 B34 1.736(6)
C76 C80 1.367(5)
C76 C118 1.371(6)
C77 C107 1.372(5)
C81 C91 1.523(5)
C81 C138 1.543(6)
C88 C144 1.513(6)
C88 C104 1.533(5)
C119 C129 1.362(5)
C125 C134 1.369(6)
C125 C130 1.391(5)
C126 C149 1.366(6)
C137 C150 1.364(5)
B9 B158 1.771(7)
B9 B155 1.779(7)
B9 B162 1.782(7)
B13 B27 1.748(7)
B13 B49 1.767(7)
B13 B93 1.767(6)
B13 B59 1.786(7)
B13 B89 1.788(7)
B24 B148 1.758(7)
B24 B85 1.777(7)
B24 B45 1.780(6)
B24 B103 1.780(7)
B24 B34 1.787(7)
B27 B89 1.751(7)
B27 B109 1.755(6)
B27 B49 1.797(6)
B29 B74 1.764(7)
B29 B105 1.773(7)
B29 B79 1.777(6)
B29 B35 1.791(6)
B34 B85 1.780(6)
B34 B148 1.785(7)
B35 B74 1.787(7)
B35 B100 1.788(6)
B45 B103 1.740(7)
B45 B162 1.759(7)
B45 B85 1.781(7)
B45 B155 1.786(7)
B49 B93 1.792(6)
B59 B93 1.755(7)
B59 B89 1.770(7)
B59 B121 1.779(7)
B59 B60 1.792(7)
B60 B121 1.764(7)
B60 B109 1.766(6)
B60 B75 1.779(7)
B60 B89 1.781(7)
B73 B141 1.788(7)
B73 B79 1.793(7)
B73 B152 1.794(7)
B74 B105 1.766(7)
B74 B100 1.766(7)
B74 B153 1.784(7)
B75 B121 1.773(7)
B75 B109 1.798(6)
B79 B141 1.766(7)
B79 B105 1.779(7)
B85 B162 1.790(6)
B89 B109 1.768(7)
B93 B121 1.757(7)
B100 B152 1.762(6)
B100 B153 1.767(7)
B103 B158 1.772(7)
B103 B148 1.774(7)
B103 B155 1.784(7)
B105 B153 1.763(7)
B105 B141 1.786(7)
B141 B152 1.749(7)
B141 B153 1.777(7)
B148 B158 1.775(6)
B152 B153 1.745(7)
B155 B162 1.748(7)
B155 B158 1.752(7)
